data_7158188
loop_
_publ_author_name
'Tajti, \'Ad\'am'
'Szab\'o, K\'armen Em\>oke'
'Popovics-T\'oth, N\'ora'
'Iskanderov, Javad'
'Perdih, Franc'
'Hackler, L\'aszl\'o'
'Kari, Be\'ata'
'Pusk\'as, L\'aszl\'o G'
'B\'alint, Erika'

_publ_section_title
;
 PMDTA-catalyzed multicomponent synthesis and biological activity of
 2-amino-4H-chromenes containing a phosphonate or phosphine oxide moiety.
;
_journal_issue 31
_journal_name_full 'Organic &amp; biomolecular chemistry'
_journal_page_first 6883
_journal_page_last 6891
_journal_paper_doi 10.1039/d1ob01204e
_journal_volume 19
_journal_year 2021
_chemical_formula_moiety 'C26 H25 N2 O2 P'
_chemical_formula_sum 'C26 H25 N2 O2 P'
_chemical_formula_weight 428.45
_space_group_crystal_system monoclinic
_space_group_IT_number 14
_space_group_name_Hall '-P 2ybc'
_space_group_name_H-M_alt 'P 1 21/c 1'
_atom_sites_solution_hydrogens mixed
_atom_sites_solution_primary dual
_audit_creation_method SHELXL-2018/3
_audit_update_record
;
2021-05-13 deposited with the CCDC.	2021-07-22 downloaded from the CCDC.
;
_cell_angle_alpha 90
_cell_angle_beta 93.224(4)
_cell_angle_gamma 90
_cell_formula_units_Z 4
_cell_length_a 12.9952(5)
_cell_length_b 11.0767(5)
_cell_length_c 15.1578(6)
_cell_measurement_reflns_used 4046
_cell_measurement_temperature 150(2)
_cell_measurement_theta_max 30.1230
_cell_measurement_theta_min 3.1640
_cell_volume 2178.42(16)
_computing_cell_refinement 'CrysAlisPro 1.171.39.46e (Rigaku OD, 2018)'
_computing_data_collection 'CrysAlisPro 1.171.39.46e (Rigaku OD, 2018)'
_computing_data_reduction 'CrysAlisPro 1.171.39.46e (Rigaku OD, 2018)'
_computing_structure_refinement 'ShelXL (Sheldrick, 2015)'
_computing_structure_solution 'ShelXT (Sheldrick, 2015)'
_diffrn_ambient_temperature 150(2)
_diffrn_detector 'CCD plate'
_diffrn_detector_area_resol_mean 10.4933
_diffrn_detector_type Atlas
_diffrn_measured_fraction_theta_full 0.999
_diffrn_measured_fraction_theta_max 1.000
_diffrn_measurement_device 'four-circle diffractometer'
_diffrn_measurement_device_type 'SuperNova, Dual, Cu at home/near, Atlas'
_diffrn_measurement_method '\w scans'
_diffrn_radiation_monochromator mirror
_diffrn_radiation_probe x-ray
_diffrn_radiation_type MoK\a
_diffrn_radiation_wavelength 0.71073
_diffrn_reflns_av_R_equivalents 0.0272
_diffrn_reflns_av_unetI/netI 0.0398
_diffrn_reflns_Laue_measured_fraction_full 0.999
_diffrn_reflns_Laue_measured_fraction_max 1.000
_diffrn_reflns_limit_h_max 16
_diffrn_reflns_limit_h_min -16
_diffrn_reflns_limit_k_max 14
_diffrn_reflns_limit_k_min -10
_diffrn_reflns_limit_l_max 19
_diffrn_reflns_limit_l_min -19
_diffrn_reflns_number 11113
_diffrn_reflns_point_group_measured_fraction_full 0.999
_diffrn_reflns_point_group_measured_fraction_max 1.000
_diffrn_reflns_theta_full 25.242
_diffrn_reflns_theta_max 27.484
_diffrn_reflns_theta_min 2.418
_diffrn_source 'micro-focus sealed X-ray tube'
_diffrn_source_type 'SuperNova (Mo) X-ray Source'
_exptl_absorpt_coefficient_mu 0.152
_exptl_absorpt_correction_T_max 1.00000
_exptl_absorpt_correction_T_min 0.80050
_exptl_absorpt_correction_type multi-scan
_exptl_absorpt_process_details
;
CrysAlisPro 1.171.39.46e (Rigaku Oxford Diffraction, 2018)
Empirical absorption correction using spherical harmonics,
 implemented in SCALE3 ABSPACK scaling algorithm.
;
_exptl_crystal_colour colourless
_exptl_crystal_density_diffrn 1.306
_exptl_crystal_description prism
_exptl_crystal_F_000 904
_exptl_crystal_size_max 0.500
_exptl_crystal_size_mid 0.200
_exptl_crystal_size_min 0.200
_refine_diff_density_max 0.359
_refine_diff_density_min -0.397
_refine_diff_density_rms 0.051
_refine_ls_extinction_method none
_refine_ls_goodness_of_fit_ref 1.019
_refine_ls_hydrogen_treatment mixed
_refine_ls_matrix_type full
_refine_ls_number_parameters 290
_refine_ls_number_reflns 4993
_refine_ls_number_restraints 0
_refine_ls_restrained_S_all 1.019
_refine_ls_R_factor_all 0.0553
_refine_ls_R_factor_gt 0.0416
_refine_ls_shift/su_max 0.000
_refine_ls_shift/su_mean 0.000
_refine_ls_structure_factor_coef Fsqd
_refine_ls_weighting_details 'w=1/[\s^2^(Fo^2^)+(0.0498P)^2^+1.0008P] where P=(Fo^2^+2Fc^2^)/3'
_refine_ls_weighting_scheme calc
_refine_ls_wR_factor_gt 0.1038
_refine_ls_wR_factor_ref 0.1128
_reflns_Friedel_coverage 0.000
_reflns_number_gt 4000
_reflns_number_total 4993
_reflns_threshold_expression 'I > 2\s(I)'
_cod_data_source_file d1ob01204e2.cif
_cod_data_source_block Structure-14c
_cod_depositor_comments 'Adding full bibliography for 7158185--7158189.cif.'
_cod_original_sg_symbol_H-M 'P 21/c'
_cod_database_code 7158188
_shelx_shelxl_version_number 2018/3
_shelx_space_group_comment
;
The symmetry employed for this shelxl refinement is uniquely defined
by the following loop, which should always be used as a source of
symmetry information in preference to the above space-group names.
They are only intended as comments.
;
_shelx_estimated_absorpt_t_min 0.928
_shelx_estimated_absorpt_t_max 0.970

loop_
_space_group_symop_operation_xyz
'x, y, z'
'-x, y+1/2, -z+1/2'
'-x, -y, -z'
'x, -y-1/2, z-1/2'

loop_
_atom_site_label
_atom_site_type_symbol
_atom_site_fract_x
_atom_site_fract_y
_atom_site_fract_z
_atom_site_U_iso_or_equiv
_atom_site_adp_type
_atom_site_occupancy
_atom_site_site_symmetry_order
_atom_site_calc_flag
_atom_site_refinement_flags_posn
_atom_site_refinement_flags_adp
_atom_site_refinement_flags_occupancy
_atom_site_disorder_assembly
_atom_site_disorder_group
P1 P 0.24953(3) 0.78683(4) 0.29845(3) 0.01789(11) Uani 1 1 d . . . . .
O1 O 0.27838(9) 0.90174(10) 0.25480(7) 0.0229(3) Uani 1 1 d . . . . .
O2 O 0.30260(8) 0.72309(10) 0.55913(7) 0.0229(3) Uani 1 1 d . . . . .
N1 N -0.01017(12) 0.59769(15) 0.41388(11) 0.0360(4) Uani 1 1 d . . . . .
N2 N 0.20007(11) 0.56524(13) 0.57304(10) 0.0228(3) Uani 1 1 d . . . . .
H2A H 0.2263(15) 0.5674(18) 0.6281(14) 0.027 Uiso 1 1 d . U . . .
H2B H 0.1415(15) 0.5271(18) 0.5636(13) 0.027 Uiso 1 1 d . U . . .
C1 C 0.19175(12) 0.81875(14) 0.40483(10) 0.0182(3) Uani 1 1 d . . . . .
H1 H 0.129033 0.869280 0.391474 0.022 Uiso 1 1 calc R U . . .
C2 C 0.15827(11) 0.70958(14) 0.45583(10) 0.0191(3) Uani 1 1 d . . . . .
C3 C 0.21535(11) 0.66655(14) 0.52699(10) 0.0187(3) Uani 1 1 d . . . . .
C4 C 0.31832(12) 0.84227(14) 0.53446(10) 0.0200(3) Uani 1 1 d . . . . .
C5 C 0.26607(12) 0.89367(14) 0.46169(10) 0.0198(3) Uani 1 1 d . . . . .
C6 C 0.38887(13) 0.90646(16) 0.58760(11) 0.0263(4) Uani 1 1 d . . . . .
H6 H 0.423882 0.868826 0.636974 0.032 Uiso 1 1 calc R U . . .
C7 C 0.40778(14) 1.02551(17) 0.56815(12) 0.0311(4) Uani 1 1 d . . . . .
H7 H 0.456290 1.070472 0.604027 0.037 Uiso 1 1 calc R U . . .
C8 C 0.35610(14) 1.07968(16) 0.49630(13) 0.0314(4) Uani 1 1 d . . . . .
H8 H 0.368603 1.162138 0.483403 0.038 Uiso 1 1 calc R U . . .
C9 C 0.28647(13) 1.01445(15) 0.44329(12) 0.0250(4) Uani 1 1 d . . . . .
H9 H 0.252036 1.052234 0.393708 0.030 Uiso 1 1 calc R U . . .
C10 C 0.06504(13) 0.64857(15) 0.43147(11) 0.0235(3) Uani 1 1 d . . . . .
C11 C 0.35799(12) 0.68920(14) 0.32180(10) 0.0194(3) Uani 1 1 d . . . . .
C12 C 0.45533(12) 0.73101(15) 0.30105(11) 0.0220(3) Uani 1 1 d . . . . .
H12 H 0.462033 0.809010 0.275952 0.026 Uiso 1 1 calc R U . . .
C13 C 0.54232(13) 0.65946(17) 0.31681(11) 0.0270(4) Uani 1 1 d . . . . .
C14 C 0.53024(13) 0.54523(17) 0.35294(12) 0.0293(4) Uani 1 1 d . . . . .
H14 H 0.589110 0.495068 0.362480 0.035 Uiso 1 1 calc R U . . .
C15 C 0.43482(13) 0.50220(16) 0.37551(11) 0.0259(4) Uani 1 1 d . . . . .
C16 C 0.34865(12) 0.57509(15) 0.35951(11) 0.0223(3) Uani 1 1 d . . . . .
H16 H 0.282796 0.546917 0.374401 0.027 Uiso 1 1 calc R U . . .
C17 C 0.64834(14) 0.7025(2) 0.29541(15) 0.0391(5) Uani 1 1 d . . . . .
H17A H 0.673896 0.653173 0.247653 0.059 Uiso 1 1 calc R U . . .
H17B H 0.695330 0.695242 0.348010 0.059 Uiso 1 1 calc R U . . .
H17C H 0.644585 0.787189 0.276676 0.059 Uiso 1 1 calc R U . . .
C18 C 0.42441(16) 0.37974(17) 0.41720(13) 0.0347(4) Uani 1 1 d . . . . .
H18A H 0.363305 0.378649 0.452258 0.052 Uiso 1 1 calc R U . . .
H18B H 0.485861 0.362724 0.455641 0.052 Uiso 1 1 calc R U . . .
H18C H 0.417279 0.318142 0.370853 0.052 Uiso 1 1 calc R U . . .
C19 C 0.15134(12) 0.70619(15) 0.23375(10) 0.0205(3) Uani 1 1 d . . . . .
C20 C 0.06225(12) 0.77113(15) 0.20827(11) 0.0233(3) Uani 1 1 d . . . . .
H20 H 0.054943 0.851866 0.228119 0.028 Uiso 1 1 calc R U . . .
C21 C -0.01543(12) 0.71950(16) 0.15456(12) 0.0259(4) Uani 1 1 d . . . . .
C22 C -0.00240(13) 0.60073(16) 0.12656(11) 0.0264(4) Uani 1 1 d . . . . .
H22 H -0.055610 0.564239 0.090198 0.032 Uiso 1 1 calc R U . . .
C23 C 0.08518(13) 0.53398(16) 0.14974(11) 0.0241(4) Uani 1 1 d . . . . .
C24 C 0.16239(12) 0.58840(15) 0.20415(11) 0.0219(3) Uani 1 1 d . . . . .
H24 H 0.223060 0.544344 0.221045 0.026 Uiso 1 1 calc R U . . .
C25 C -0.11113(14) 0.79030(18) 0.12721(14) 0.0358(4) Uani 1 1 d . . . . .
H25A H -0.168530 0.762772 0.161340 0.054 Uiso 1 1 calc R U . . .
H25B H -0.128282 0.777767 0.064085 0.054 Uiso 1 1 calc R U . . .
H25C H -0.098764 0.876362 0.138428 0.054 Uiso 1 1 calc R U . . .
C26 C 0.10013(14) 0.40720(17) 0.11753(13) 0.0310(4) Uani 1 1 d . . . . .
H26A H 0.168397 0.399893 0.093674 0.047 Uiso 1 1 calc R U . . .
H26B H 0.047004 0.388375 0.071122 0.047 Uiso 1 1 calc R U . . .
H26C H 0.094744 0.350676 0.166794 0.047 Uiso 1 1 calc R U . . .

loop_
_atom_site_aniso_label
_atom_site_aniso_U_11
_atom_site_aniso_U_22
_atom_site_aniso_U_33
_atom_site_aniso_U_23
_atom_site_aniso_U_13
_atom_site_aniso_U_12
P1 0.0168(2) 0.0188(2) 0.0179(2) 0.00080(16) -0.00040(15) -0.00142(15)
O1 0.0258(6) 0.0219(6) 0.0208(6) 0.0036(5) -0.0001(5) -0.0039(5)
O2 0.0218(6) 0.0223(6) 0.0239(6) 0.0037(5) -0.0034(5) -0.0050(5)
N1 0.0284(8) 0.0358(9) 0.0428(9) 0.0111(8) -0.0078(7) -0.0116(7)
N2 0.0233(7) 0.0216(7) 0.0233(7) 0.0038(6) -0.0008(6) -0.0045(6)
C1 0.0176(7) 0.0166(7) 0.0203(8) 0.0003(6) 0.0011(6) -0.0001(6)
C2 0.0177(7) 0.0183(7) 0.0215(8) -0.0002(6) 0.0017(6) -0.0028(6)
C3 0.0170(7) 0.0180(7) 0.0213(8) -0.0017(6) 0.0033(6) -0.0019(6)
C4 0.0197(7) 0.0192(8) 0.0216(8) -0.0010(6) 0.0048(6) -0.0038(6)
C5 0.0191(7) 0.0191(8) 0.0217(8) -0.0032(6) 0.0045(6) -0.0005(6)
C6 0.0253(8) 0.0316(9) 0.0219(8) -0.0029(7) 0.0011(7) -0.0069(7)
C7 0.0299(9) 0.0311(10) 0.0327(10) -0.0110(8) 0.0044(8) -0.0126(8)
C8 0.0355(10) 0.0202(8) 0.0392(10) -0.0046(8) 0.0092(8) -0.0070(7)
C9 0.0270(8) 0.0189(8) 0.0293(9) 0.0004(7) 0.0045(7) 0.0003(7)
C10 0.0236(8) 0.0221(8) 0.0248(8) 0.0048(7) -0.0001(7) -0.0013(7)
C11 0.0186(7) 0.0216(8) 0.0178(7) -0.0035(6) -0.0014(6) 0.0017(6)
C12 0.0219(8) 0.0247(8) 0.0193(8) -0.0032(7) -0.0006(6) -0.0027(7)
C13 0.0207(8) 0.0343(10) 0.0258(8) -0.0077(8) -0.0002(7) -0.0003(7)
C14 0.0233(8) 0.0320(10) 0.0320(9) -0.0051(8) -0.0035(7) 0.0080(7)
C15 0.0290(9) 0.0244(9) 0.0239(8) -0.0034(7) -0.0017(7) 0.0042(7)
C16 0.0220(8) 0.0234(8) 0.0213(8) -0.0030(7) 0.0011(6) -0.0004(7)
C17 0.0218(9) 0.0477(12) 0.0481(12) -0.0052(10) 0.0046(8) 0.0003(8)
C18 0.0408(11) 0.0255(9) 0.0373(10) 0.0029(8) -0.0013(9) 0.0072(8)
C19 0.0195(7) 0.0234(8) 0.0186(7) 0.0013(6) -0.0002(6) -0.0037(6)
C20 0.0218(8) 0.0245(8) 0.0232(8) 0.0006(7) -0.0002(6) -0.0028(7)
C21 0.0203(8) 0.0315(9) 0.0256(8) 0.0049(7) -0.0009(7) -0.0034(7)
C22 0.0226(8) 0.0318(9) 0.0243(8) 0.0000(7) -0.0026(7) -0.0101(7)
C23 0.0254(8) 0.0262(9) 0.0212(8) -0.0011(7) 0.0051(7) -0.0063(7)
C24 0.0202(7) 0.0239(8) 0.0215(8) 0.0005(7) 0.0012(6) -0.0021(6)
C25 0.0250(9) 0.0378(11) 0.0434(11) 0.0026(9) -0.0098(8) -0.0007(8)
C26 0.0301(9) 0.0314(10) 0.0318(9) -0.0081(8) 0.0034(8) -0.0070(8)

loop_
_atom_type_symbol
_atom_type_description
_atom_type_scat_dispersion_real
_atom_type_scat_dispersion_imag
_atom_type_scat_source
C C 0.0033 0.0016 'International Tables Vol C Tables 4.2.6.8 and 6.1.1.4'
H H 0.0000 0.0000 'International Tables Vol C Tables 4.2.6.8 and 6.1.1.4'
N N 0.0061 0.0033 'International Tables Vol C Tables 4.2.6.8 and 6.1.1.4'
O O 0.0106 0.0060 'International Tables Vol C Tables 4.2.6.8 and 6.1.1.4'
P P 0.1023 0.0942 'International Tables Vol C Tables 4.2.6.8 and 6.1.1.4'

loop_
_geom_angle_atom_site_label_1
_geom_angle_atom_site_label_2
_geom_angle_atom_site_label_3
_geom_angle
_geom_angle_site_symmetry_1
_geom_angle_site_symmetry_3
_geom_angle_publ_flag
O1 P1 C11 112.77(7) . . ?
O1 P1 C19 111.68(7) . . ?
C11 P1 C19 109.43(8) . . ?
O1 P1 C1 110.35(7) . . ?
C11 P1 C1 107.19(7) . . ?
C19 P1 C1 105.03(7) . . ?
C3 O2 C4 118.21(12) . . ?
C3 N2 H2A 114.1(13) . . ?
C3 N2 H2B 118.1(13) . . ?
H2A N2 H2B 116.9(18) . . ?
C5 C1 C2 109.98(13) . . ?
C5 C1 P1 108.97(10) . . ?
C2 C1 P1 115.79(11) . . ?
C5 C1 H1 107.2 . . ?
C2 C1 H1 107.2 . . ?
P1 C1 H1 107.2 . . ?
C3 C2 C10 117.34(14) . . ?
C3 C2 C1 121.71(14) . . ?
C10 C2 C1 120.94(14) . . ?
N2 C3 C2 127.97(15) . . ?
N2 C3 O2 110.06(14) . . ?
C2 C3 O2 121.91(14) . . ?
C6 C4 C5 122.14(15) . . ?
C6 C4 O2 115.74(15) . . ?
C5 C4 O2 122.12(14) . . ?
C4 C5 C9 117.60(15) . . ?
C4 C5 C1 119.93(14) . . ?
C9 C5 C1 122.46(15) . . ?
C7 C6 C4 119.23(17) . . ?
C7 C6 H6 120.4 . . ?
C4 C6 H6 120.4 . . ?
C6 C7 C8 119.96(17) . . ?
C6 C7 H7 120.0 . . ?
C8 C7 H7 120.0 . . ?
C9 C8 C7 120.30(17) . . ?
C9 C8 H8 119.8 . . ?
C7 C8 H8 119.8 . . ?
C8 C9 C5 120.76(17) . . ?
C8 C9 H9 119.6 . . ?
C5 C9 H9 119.6 . . ?
N1 C10 C2 178.19(19) . . ?
C16 C11 C12 119.49(15) . . ?
C16 C11 P1 122.75(12) . . ?
C12 C11 P1 117.76(12) . . ?
C13 C12 C11 120.62(16) . . ?
C13 C12 H12 119.7 . . ?
C11 C12 H12 119.7 . . ?
C12 C13 C14 118.52(15) . . ?
C12 C13 C17 121.71(17) . . ?
C14 C13 C17 119.76(16) . . ?
C15 C14 C13 122.08(16) . . ?
C15 C14 H14 119.0 . . ?
C13 C14 H14 119.0 . . ?
C14 C15 C16 118.62(16) . . ?
C14 C15 C18 121.00(16) . . ?
C16 C15 C18 120.38(16) . . ?
C15 C16 C11 120.64(15) . . ?
C15 C16 H16 119.7 . . ?
C11 C16 H16 119.7 . . ?
C13 C17 H17A 109.5 . . ?
C13 C17 H17B 109.5 . . ?
H17A C17 H17B 109.5 . . ?
C13 C17 H17C 109.5 . . ?
H17A C17 H17C 109.5 . . ?
H17B C17 H17C 109.5 . . ?
C15 C18 H18A 109.5 . . ?
C15 C18 H18B 109.5 . . ?
H18A C18 H18B 109.5 . . ?
C15 C18 H18C 109.5 . . ?
H18A C18 H18C 109.5 . . ?
H18B C18 H18C 109.5 . . ?
C24 C19 C20 119.51(15) . . ?
C24 C19 P1 123.93(12) . . ?
C20 C19 P1 116.43(12) . . ?
C21 C20 C19 120.98(16) . . ?
C21 C20 H20 119.5 . . ?
C19 C20 H20 119.5 . . ?
C20 C21 C22 118.12(16) . . ?
C20 C21 C25 120.63(16) . . ?
C22 C21 C25 121.25(16) . . ?
C23 C22 C21 122.54(16) . . ?
C23 C22 H22 118.7 . . ?
C21 C22 H22 118.7 . . ?
C22 C23 C24 118.11(16) . . ?
C22 C23 C26 122.38(16) . . ?
C24 C23 C26 119.51(16) . . ?
C19 C24 C23 120.73(15) . . ?
C19 C24 H24 119.6 . . ?
C23 C24 H24 119.6 . . ?
C21 C25 H25A 109.5 . . ?
C21 C25 H25B 109.5 . . ?
H25A C25 H25B 109.5 . . ?
C21 C25 H25C 109.5 . . ?
H25A C25 H25C 109.5 . . ?
H25B C25 H25C 109.5 . . ?
C23 C26 H26A 109.5 . . ?
C23 C26 H26B 109.5 . . ?
H26A C26 H26B 109.5 . . ?
C23 C26 H26C 109.5 . . ?
H26A C26 H26C 109.5 . . ?
H26B C26 H26C 109.5 . . ?

loop_
_geom_bond_atom_site_label_1
_geom_bond_atom_site_label_2
_geom_bond_distance
_geom_bond_site_symmetry_2
_geom_bond_publ_flag
P1 O1 1.4921(12) . ?
P1 C11 1.7958(16) . ?
P1 C19 1.8020(16) . ?
P1 C1 1.8508(15) . ?
O2 C3 1.3612(18) . ?
O2 C4 1.3903(19) . ?
N1 C10 1.147(2) . ?
N2 C3 1.342(2) . ?
N2 H2A 0.88(2) . ?
N2 H2B 0.88(2) . ?
C1 C5 1.507(2) . ?
C1 C2 1.512(2) . ?
C1 H1 1.0000 . ?
C2 C3 1.360(2) . ?
C2 C10 1.418(2) . ?
C4 C6 1.383(2) . ?
C4 C5 1.385(2) . ?
C5 C9 1.395(2) . ?
C6 C7 1.376(3) . ?
C6 H6 0.9500 . ?
C7 C8 1.384(3) . ?
C7 H7 0.9500 . ?
C8 C9 1.380(3) . ?
C8 H8 0.9500 . ?
C9 H9 0.9500 . ?
C11 C16 1.395(2) . ?
C11 C12 1.399(2) . ?
C12 C13 1.390(2) . ?
C12 H12 0.9500 . ?
C13 C14 1.391(3) . ?
C13 C17 1.511(2) . ?
C14 C15 1.389(2) . ?
C14 H14 0.9500 . ?
C15 C16 1.391(2) . ?
C15 C18 1.506(2) . ?
C16 H16 0.9500 . ?
C17 H17A 0.9800 . ?
C17 H17B 0.9800 . ?
C17 H17C 0.9800 . ?
C18 H18A 0.9800 . ?
C18 H18B 0.9800 . ?
C18 H18C 0.9800 . ?
C19 C24 1.390(2) . ?
C19 C20 1.399(2) . ?
C20 C21 1.384(2) . ?
C20 H20 0.9500 . ?
C21 C22 1.396(2) . ?
C21 C25 1.509(2) . ?
C22 C23 1.386(2) . ?
C22 H22 0.9500 . ?
C23 C24 1.399(2) . ?
C23 C26 1.503(2) . ?
C24 H24 0.9500 . ?
C25 H25A 0.9800 . ?
C25 H25B 0.9800 . ?
C25 H25C 0.9800 . ?
C26 H26A 0.9800 . ?
C26 H26B 0.9800 . ?
C26 H26C 0.9800 . ?

loop_
_geom_hbond_atom_site_label_D
_geom_hbond_atom_site_label_H
_geom_hbond_atom_site_label_A
_geom_hbond_distance_DH
_geom_hbond_distance_HA
_geom_hbond_distance_DA
_geom_hbond_angle_DHA
_geom_hbond_site_symmetry_A
_geom_hbond_publ_flag
N2 H2A O1 0.88(2) 2.03(2) 2.9060(19) 171.4(18) 4_576 yes
N2 H2B N1 0.88(2) 2.24(2) 3.073(2) 159.5(18) 3_566 yes

loop_
_geom_torsion_atom_site_label_1
_geom_torsion_atom_site_label_2
_geom_torsion_atom_site_label_3
_geom_torsion_atom_site_label_4
_geom_torsion
_geom_torsion_site_symmetry_1
_geom_torsion_site_symmetry_2
_geom_torsion_site_symmetry_3
_geom_torsion_site_symmetry_4
_geom_torsion_publ_flag
O1 P1 C1 C5 -55.81(12) . . . . ?
C11 P1 C1 C5 67.35(12) . . . . ?
C19 P1 C1 C5 -176.31(11) . . . . ?
O1 P1 C1 C2 179.62(11) . . . . ?
C11 P1 C1 C2 -57.22(13) . . . . ?
C19 P1 C1 C2 59.12(13) . . . . ?
C5 C1 C2 C3 -21.6(2) . . . . ?
P1 C1 C2 C3 102.47(16) . . . . ?
C5 C1 C2 C10 157.84(14) . . . . ?
P1 C1 C2 C10 -78.11(17) . . . . ?
C10 C2 C3 N2 7.2(2) . . . . ?
C1 C2 C3 N2 -173.39(15) . . . . ?
C10 C2 C3 O2 -175.77(14) . . . . ?
C1 C2 C3 O2 3.7(2) . . . . ?
C4 O2 C3 N2 -165.08(13) . . . . ?
C4 O2 C3 C2 17.4(2) . . . . ?
C3 O2 C4 C6 161.20(14) . . . . ?
C3 O2 C4 C5 -18.3(2) . . . . ?
C6 C4 C5 C9 -0.3(2) . . . . ?
O2 C4 C5 C9 179.17(14) . . . . ?
C6 C4 C5 C1 178.63(14) . . . . ?
O2 C4 C5 C1 -1.9(2) . . . . ?
C2 C1 C5 C4 20.27(19) . . . . ?
P1 C1 C5 C4 -107.65(14) . . . . ?
C2 C1 C5 C9 -160.83(14) . . . . ?
P1 C1 C5 C9 71.26(17) . . . . ?
C5 C4 C6 C7 0.3(2) . . . . ?
O2 C4 C6 C7 -179.22(14) . . . . ?
C4 C6 C7 C8 0.3(3) . . . . ?
C6 C7 C8 C9 -0.8(3) . . . . ?
C7 C8 C9 C5 0.8(3) . . . . ?
C4 C5 C9 C8 -0.2(2) . . . . ?
C1 C5 C9 C8 -179.14(15) . . . . ?
O1 P1 C11 C16 -177.61(12) . . . . ?
C19 P1 C11 C16 -52.64(15) . . . . ?
C1 P1 C11 C16 60.75(15) . . . . ?
O1 P1 C11 C12 2.55(15) . . . . ?
C19 P1 C11 C12 127.51(13) . . . . ?
C1 P1 C11 C12 -119.10(13) . . . . ?
C16 C11 C12 C13 0.7(2) . . . . ?
P1 C11 C12 C13 -179.47(12) . . . . ?
C11 C12 C13 C14 0.5(2) . . . . ?
C11 C12 C13 C17 -179.73(16) . . . . ?
C12 C13 C14 C15 -1.6(3) . . . . ?
C17 C13 C14 C15 178.65(17) . . . . ?
C13 C14 C15 C16 1.4(3) . . . . ?
C13 C14 C15 C18 -178.03(17) . . . . ?
C14 C15 C16 C11 -0.2(2) . . . . ?
C18 C15 C16 C11 179.28(16) . . . . ?
C12 C11 C16 C15 -0.8(2) . . . . ?
P1 C11 C16 C15 179.31(13) . . . . ?
O1 P1 C19 C24 122.86(14) . . . . ?
C11 P1 C19 C24 -2.73(16) . . . . ?
C1 P1 C19 C24 -117.52(14) . . . . ?
O1 P1 C19 C20 -53.00(14) . . . . ?
C11 P1 C19 C20 -178.59(12) . . . . ?
C1 P1 C19 C20 66.62(14) . . . . ?
C24 C19 C20 C21 0.5(2) . . . . ?
P1 C19 C20 C21 176.55(13) . . . . ?
C19 C20 C21 C22 0.0(2) . . . . ?
C19 C20 C21 C25 -179.84(16) . . . . ?
C20 C21 C22 C23 -0.7(3) . . . . ?
C25 C21 C22 C23 179.21(16) . . . . ?
C21 C22 C23 C24 0.7(2) . . . . ?
C21 C22 C23 C26 -178.37(16) . . . . ?
C20 C19 C24 C23 -0.4(2) . . . . ?
P1 C19 C24 C23 -176.18(12) . . . . ?
C22 C23 C24 C19 -0.2(2) . . . . ?
C26 C23 C24 C19 178.97(15) . . . . ?
